data_4346205
loop_
_publ_author_name
'Carb\'o, Jorge J'
'Garc\'ia-L\'opez, Diego'
'Gonz\'alez-Del Moral, Octavio'
'Mart\'in, Avelino'
'Mena, Miguel'
'Santamar\'ia, Cristina'

_publ_section_title
;
 Carbon-nitrogen bond construction and carbon-oxygen double bond cleavage
 on a molecular titanium oxonitride: a combined experimental and
 computational study.
;
_journal_issue 19
_journal_name_full 'Inorganic chemistry'
_journal_page_first 9401
_journal_page_last 9412
_journal_paper_doi 10.1021/acs.inorgchem.5b00943
_journal_volume 54
_journal_year 2015
_chemical_compound_source 'synthesis as described'
_chemical_formula_moiety 'C57 H72 N4 O3 Ti3'
_chemical_formula_sum 'C57 H72 N4 O3 Ti3'
_chemical_formula_weight 1004.89
_space_group_crystal_system monoclinic
_space_group_IT_number 14
_space_group_name_Hall '-P 2ybc'
_space_group_name_H-M_alt 'P 1 21/c 1'
_atom_sites_solution_hydrogens geom
_atom_sites_solution_primary direct
_atom_sites_solution_secondary difmap
_audit_conform_dict_location ftp://ftp.iucr.org/pub/cif_core.dic
_audit_conform_dict_name cif_core.dic
_audit_conform_dict_version 2.4
_audit_creation_date 2009-02-04T15:47:12-00:00
_audit_creation_method 'WinGX routine CIF_UPDATE'
_cell_angle_alpha 90
_cell_angle_beta 90.201(19)
_cell_angle_gamma 90
_cell_formula_units_Z 4
_cell_length_a 15.324(2)
_cell_length_b 14.140(7)
_cell_length_c 25.099(9)
_cell_measurement_reflns_used 56
_cell_measurement_temperature 200(2)
_cell_measurement_theta_max 20
_cell_measurement_theta_min 3
_cell_measurement_wavelength 0.71073
_cell_volume 5438(3)
_computing_cell_refinement 'Dirax/lsq (Duisenberg & Schreurs, 1989-2000)'
_computing_data_collection 'Collect (Bruker AXS BV, 1997-2004)'
_computing_data_reduction 'EvalCCD (Duisenberg & Schreurs 1990-2000)'
_computing_molecular_graphics 'Ortep-3 for Windows (Farrugia, 1997)'
_computing_publication_material 'WinGX publication routines (Farrugia, 1999)'
_computing_structure_refinement 'SHELXL-97 (Sheldrick, 2008)'
_computing_structure_solution 'SHELXS-97 (Sheldrick, 2008)'
_diffrn_ambient_temperature 200(2)
_diffrn_detector 'CCD plate'
_diffrn_detector_area_resol_mean 9
_diffrn_measured_fraction_theta_full 0.992
_diffrn_measured_fraction_theta_max 0.992
_diffrn_measurement_device '95mm CCD camera on \k-goniostat'
_diffrn_measurement_device_type KappaCCD
_diffrn_measurement_method 'CCD rotation images, thick slices'
_diffrn_orient_matrix_type X=UH
_diffrn_orient_matrix_UB_11 0.01
_diffrn_orient_matrix_UB_12 0
_diffrn_orient_matrix_UB_13 0
_diffrn_orient_matrix_UB_21 0
_diffrn_orient_matrix_UB_22 0.01
_diffrn_orient_matrix_UB_23 0
_diffrn_orient_matrix_UB_31 0
_diffrn_orient_matrix_UB_32 0
_diffrn_orient_matrix_UB_33 0.01
_diffrn_radiation_monochromator graphite
_diffrn_radiation_probe x-ray
_diffrn_radiation_type MoK\a
_diffrn_radiation_wavelength 0.71073
_diffrn_reflns_av_R_equivalents 0.178
_diffrn_reflns_av_unetI/netI 0.0921
_diffrn_reflns_limit_h_max 18
_diffrn_reflns_limit_h_min -18
_diffrn_reflns_limit_k_max 16
_diffrn_reflns_limit_k_min -16
_diffrn_reflns_limit_l_max 29
_diffrn_reflns_limit_l_min -29
_diffrn_reflns_number 70143
_diffrn_reflns_reduction_process
;
 Scaled and merged with Sortav
 R.H. Blessing, (1987) Cryst. Rev. 1, 3-58
 R.H. Blessing, (1989) J. Appl. Cryst. 22, 396-397
;
_diffrn_reflns_theta_full 25.01
_diffrn_reflns_theta_max 25.01
_diffrn_reflns_theta_min 3.02
_diffrn_source 'Enraf Nonius FR590'
_exptl_absorpt_coefficient_mu 0.475
_exptl_absorpt_correction_T_max 0.933
_exptl_absorpt_correction_T_min 0.926
_exptl_absorpt_correction_type multi-scan
_exptl_absorpt_process_details
;
 R.H. Blessing, Acta Cryst. (1995), A51, 33-38
;
_exptl_crystal_colour 'dark green'
_exptl_crystal_density_diffrn 1.227
_exptl_crystal_density_method 'not measured'
_exptl_crystal_description prism
_exptl_crystal_F_000 2128
_exptl_crystal_size_max 0.32
_exptl_crystal_size_mid 0.13
_exptl_crystal_size_min 0.06
_refine_diff_density_max 0.71
_refine_diff_density_min -0.789
_refine_diff_density_rms 0.209
_refine_ls_extinction_coef 0.0136(11)
_refine_ls_extinction_expression Fc^*^=kFc[1+0.001xFc^2^\l^3^/sin(2\q)]^-1/4^
_refine_ls_extinction_method SHELXL
_refine_ls_goodness_of_fit_ref 1.178
_refine_ls_hydrogen_treatment constr
_refine_ls_matrix_type full
_refine_ls_number_parameters 626
_refine_ls_number_reflns 9515
_refine_ls_number_restraints 0
_refine_ls_restrained_S_all 1.178
_refine_ls_R_factor_all 0.142
_refine_ls_R_factor_gt 0.0815
_refine_ls_shift/su_max 0.005
_refine_ls_shift/su_mean 0
_refine_ls_structure_factor_coef Fsqd
_refine_ls_weighting_details 'calc w=1/[\s^2^(Fo^2^)+(0.0997P)^2^+7.5356P] where P=(Fo^2^+2Fc^2^)/3'
_refine_ls_weighting_scheme calc
_refine_ls_wR_factor_gt 0.1882
_refine_ls_wR_factor_ref 0.2316
_reflns_number_gt 6051
_reflns_number_total 9515
_reflns_threshold_expression >2\s(I)
_cod_data_source_file ic5b00943_si_001.cif
_cod_data_source_block 2
_cod_original_cell_volume 5439(4)
_cod_database_code 4346205

loop_
_symmetry_equiv_pos_as_xyz
'x, y, z'
'-x, y+1/2, -z+1/2'
'-x, -y, -z'
'x, -y-1/2, z-1/2'

loop_
_atom_site_label
_atom_site_type_symbol
_atom_site_fract_x
_atom_site_fract_y
_atom_site_fract_z
_atom_site_U_iso_or_equiv
_atom_site_adp_type
_atom_site_occupancy
_atom_site_symmetry_multiplicity
_atom_site_calc_flag
_atom_site_refinement_flags
C11 C 0.4906(4) 0.0634(4) 0.2143(3) 0.0430(15) Uani 1 1 d .
C12 C 0.4554(4) -0.0298(4) 0.2192(2) 0.0382(14) Uani 1 1 d .
C13 C 0.4530(4) -0.0700(4) 0.1669(2) 0.0387(14) Uani 1 1 d .
C14 C 0.4854(4) -0.0029(4) 0.1308(3) 0.0415(15) Uani 1 1 d .
C15 C 0.5077(4) 0.0802(5) 0.1602(3) 0.0451(16) Uani 1 1 d .
C16 C 0.5080(4) 0.1309(5) 0.2595(3) 0.0583(19) Uani 1 1 d .
H16A H 0.5693 0.1314 0.2676 0.087 Uiso 1 1 calc R
H16B H 0.4761 0.1111 0.2904 0.087 Uiso 1 1 calc R
H16C H 0.4897 0.1934 0.2494 0.087 Uiso 1 1 calc R
C17 C 0.4339(4) -0.0819(5) 0.2700(3) 0.0492(17) Uani 1 1 d .
H17A H 0.4866 -0.1055 0.2858 0.074 Uiso 1 1 calc R
H17B H 0.3955 -0.1338 0.262 0.074 Uiso 1 1 calc R
H17C H 0.4057 -0.0395 0.2943 0.074 Uiso 1 1 calc R
C18 C 0.4211(4) -0.1688(4) 0.1530(3) 0.0501(16) Uani 1 1 d .
H18A H 0.3904 -0.167 0.1196 0.075 Uiso 1 1 calc R
H18B H 0.3825 -0.1909 0.1803 0.075 Uiso 1 1 calc R
H18C H 0.4701 -0.2108 0.1502 0.075 Uiso 1 1 calc R
C19 C 0.4920(5) -0.0162(6) 0.0720(3) 0.067(2) Uani 1 1 d .
H19A H 0.4799 0.0426 0.0544 0.1 Uiso 1 1 calc R
H19B H 0.4506 -0.063 0.0607 0.1 Uiso 1 1 calc R
H19C H 0.5499 -0.0368 0.0632 0.1 Uiso 1 1 calc R
C20 C 0.5420(5) 0.1718(6) 0.1373(4) 0.071(2) Uani 1 1 d .
H20A H 0.6038 0.1754 0.143 0.106 Uiso 1 1 calc R
H20B H 0.5139 0.2242 0.1545 0.106 Uiso 1 1 calc R
H20C H 0.5299 0.1738 0.0997 0.106 Uiso 1 1 calc R
C21 C 0.1617(4) 0.3313(4) 0.2555(2) 0.0333(13) Uani 1 1 d .
C22 C 0.2491(4) 0.3574(4) 0.2405(2) 0.0336(13) Uani 1 1 d .
C23 C 0.2484(4) 0.3777(4) 0.1853(2) 0.0356(13) Uani 1 1 d .
C24 C 0.1609(4) 0.3629(4) 0.1654(2) 0.0358(14) Uani 1 1 d .
C25 C 0.1078(3) 0.3336(4) 0.2088(2) 0.0335(13) Uani 1 1 d .
C26 C 0.1281(4) 0.3204(4) 0.3112(2) 0.0415(14) Uani 1 1 d .
H26A H 0.1087 0.3806 0.3242 0.062 Uiso 1 1 calc R
H26B H 0.1739 0.2969 0.3338 0.062 Uiso 1 1 calc R
H26C H 0.0802 0.2766 0.3113 0.062 Uiso 1 1 calc R
C27 C 0.3283(4) 0.3671(4) 0.2771(3) 0.0444(15) Uani 1 1 d .
H27A H 0.3733 0.3246 0.2657 0.067 Uiso 1 1 calc R
H27B H 0.3117 0.3521 0.313 0.067 Uiso 1 1 calc R
H27C H 0.3496 0.4309 0.2758 0.067 Uiso 1 1 calc R
C28 C 0.3265(4) 0.4104(4) 0.1537(3) 0.0483(16) Uani 1 1 d .
H28A H 0.3475 0.4692 0.168 0.072 Uiso 1 1 calc R
H28B H 0.3098 0.4192 0.1171 0.072 Uiso 1 1 calc R
H28C H 0.3718 0.3637 0.1559 0.072 Uiso 1 1 calc R
C29 C 0.1305(4) 0.3790(4) 0.1088(2) 0.0434(15) Uani 1 1 d .
H29A H 0.0775 0.3444 0.1027 0.065 Uiso 1 1 calc R
H29B H 0.1746 0.3575 0.0846 0.065 Uiso 1 1 calc R
H29C H 0.1201 0.4452 0.1033 0.065 Uiso 1 1 calc R
C30 C 0.0123(4) 0.3124(4) 0.2060(3) 0.0460(16) Uani 1 1 d .
H30A H -0.0201 0.3705 0.2063 0.069 Uiso 1 1 calc R
H30B H -0.0041 0.2747 0.2362 0.069 Uiso 1 1 calc R
H30C H -0.0003 0.2784 0.1738 0.069 Uiso 1 1 calc R
C31 C 0.1821(5) -0.0243(5) 0.0201(3) 0.0555(19) Uani 1 1 d .
C32 C 0.1834(5) 0.0543(5) -0.0141(3) 0.0568(19) Uani 1 1 d .
C33 C 0.1137(5) 0.1169(5) 0.0010(3) 0.0526(18) Uani 1 1 d .
C34 C 0.0700(4) 0.0738(5) 0.0450(3) 0.0519(18) Uani 1 1 d .
C35 C 0.1144(5) -0.0110(5) 0.0569(3) 0.0545(19) Uani 1 1 d .
C36 C 0.2418(7) -0.1094(6) 0.0182(4) 0.105(4) Uani 1 1 d .
H36A H 0.2603 -0.1253 0.0537 0.158 Uiso 1 1 calc R
H36B H 0.2919 -0.095 -0.0032 0.158 Uiso 1 1 calc R
H36C H 0.2111 -0.162 0.0029 0.158 Uiso 1 1 calc R
C37 C 0.2436(7) 0.0706(8) -0.0597(3) 0.097(3) Uani 1 1 d .
H37A H 0.2145 0.0544 -0.0924 0.146 Uiso 1 1 calc R
H37B H 0.2947 0.032 -0.0555 0.146 Uiso 1 1 calc R
H37C H 0.2603 0.136 -0.0606 0.146 Uiso 1 1 calc R
C38 C 0.0910(7) 0.2097(6) -0.0254(4) 0.096(3) Uani 1 1 d .
H38A H 0.1429 0.247 -0.0294 0.145 Uiso 1 1 calc R
H38B H 0.0498 0.2433 -0.0038 0.145 Uiso 1 1 calc R
H38C H 0.0658 0.1977 -0.0598 0.145 Uiso 1 1 calc R
C39 C -0.0085(5) 0.1125(8) 0.0738(4) 0.090(3) Uani 1 1 d .
H39A H -0.039 0.0617 0.091 0.134 Uiso 1 1 calc R
H39B H -0.0467 0.1429 0.0487 0.134 Uiso 1 1 calc R
H39C H 0.0102 0.1575 0.1001 0.134 Uiso 1 1 calc R
C40 C 0.0917(8) -0.0793(7) 0.1009(3) 0.100(4) Uani 1 1 d .
H40A H 0.0689 -0.1366 0.0856 0.151 Uiso 1 1 calc R
H40B H 0.0486 -0.0514 0.1237 0.151 Uiso 1 1 calc R
H40C H 0.1431 -0.0936 0.1213 0.151 Uiso 1 1 calc R
C51 C 0.2242(4) -0.0549(4) 0.2281(2) 0.0348(13) Uani 1 1 d .
C52 C 0.2131(4) -0.2223(4) 0.2522(3) 0.0412(15) Uani 1 1 d .
C53 C 0.2152(4) -0.3078(4) 0.2227(3) 0.0466(16) Uani 1 1 d .
C54 C 0.2226(4) -0.3922(5) 0.2508(3) 0.0553(18) Uani 1 1 d .
H54 H 0.2265 -0.4486 0.2319 0.066 Uiso 1 1 calc R
C55 C 0.2244(5) -0.3953(5) 0.3055(4) 0.062(2) Uani 1 1 d .
H55 H 0.2283 -0.4529 0.3232 0.074 Uiso 1 1 calc R
C56 C 0.2202(4) -0.3112(5) 0.3340(3) 0.0534(17) Uani 1 1 d .
H56 H 0.2204 -0.3135 0.3711 0.064 Uiso 1 1 calc R
C57 C 0.2158(4) -0.2228(4) 0.3084(3) 0.0399(14) Uani 1 1 d .
C58 C 0.2076(5) -0.3072(5) 0.1629(3) 0.063(2) Uani 1 1 d .
H58A H 0.2115 -0.3708 0.1498 0.094 Uiso 1 1 calc R
H58B H 0.254 -0.27 0.1481 0.094 Uiso 1 1 calc R
H58C H 0.1525 -0.2804 0.1527 0.094 Uiso 1 1 calc R
C59 C 0.2109(5) -0.1334(5) 0.3409(3) 0.0520(17) Uani 1 1 d .
H59A H 0.2653 -0.1 0.3384 0.078 Uiso 1 1 calc R
H59B H 0.1997 -0.149 0.3775 0.078 Uiso 1 1 calc R
H59C H 0.1646 -0.0942 0.3275 0.078 Uiso 1 1 calc R
C61 C 0.2476(4) 0.0347(4) 0.2224(2) 0.0341(13) Uani 1 1 d .
C62 C 0.1511(4) 0.0978(4) 0.2910(2) 0.0341(13) Uani 1 1 d .
C63 C 0.0618(4) 0.0736(4) 0.2866(2) 0.0395(14) Uani 1 1 d .
C64 C 0.0131(4) 0.0633(5) 0.3326(3) 0.0511(17) Uani 1 1 d .
H64 H -0.0458 0.0483 0.3302 0.061 Uiso 1 1 calc R
C65 C 0.0512(5) 0.0750(5) 0.3820(3) 0.061(2) Uani 1 1 d .
H65 H 0.0173 0.0698 0.4125 0.073 Uiso 1 1 calc R
C66 C 0.1400(5) 0.0945(4) 0.3866(3) 0.0511(17) Uani 1 1 d .
H66 H 0.1651 0.0997 0.4203 0.061 Uiso 1 1 calc R
C67 C 0.1913(4) 0.1062(4) 0.3419(2) 0.0394(14) Uani 1 1 d .
C68 C 0.0207(4) 0.0557(5) 0.2321(3) 0.0509(17) Uani 1 1 d .
H68A H -0.0394 0.075 0.2326 0.076 Uiso 1 1 calc R
H68B H 0.0241 -0.0105 0.2238 0.076 Uiso 1 1 calc R
H68C H 0.0515 0.0912 0.2056 0.076 Uiso 1 1 calc R
C69 C 0.2869(4) 0.1269(5) 0.3471(3) 0.0531(17) Uani 1 1 d .
H69A H 0.2967 0.1664 0.3777 0.08 Uiso 1 1 calc R
H69B H 0.3068 0.1589 0.3157 0.08 Uiso 1 1 calc R
H69C H 0.3184 0.0687 0.3513 0.08 Uiso 1 1 calc R
C71 C 0.2955(4) 0.2947(5) 0.0234(2) 0.0462(16) Uani 1 1 d .
C72 C 0.3582(5) 0.4352(5) -0.0200(2) 0.0485(16) Uani 1 1 d .
C73 C 0.4344(5) 0.3997(5) -0.0427(3) 0.0536(18) Uani 1 1 d .
C74 C 0.4861(5) 0.4634(7) -0.0730(3) 0.069(2) Uani 1 1 d .
H74 H 0.5372 0.4413 -0.0885 0.082 Uiso 1 1 calc R
C75 C 0.4632(6) 0.5561(8) -0.0801(3) 0.079(3) Uani 1 1 d .
H75 H 0.4985 0.596 -0.1002 0.095 Uiso 1 1 calc R
C76 C 0.3867(6) 0.5906(6) -0.0571(3) 0.071(2) Uani 1 1 d .
H76 H 0.3709 0.6535 -0.0623 0.085 Uiso 1 1 calc R
C77 C 0.3337(5) 0.5320(5) -0.0265(3) 0.059(2) Uani 1 1 d .
C78 C 0.4614(5) 0.2982(6) -0.0356(4) 0.077(2) Uani 1 1 d .
H78A H 0.4535 0.2801 0.0009 0.116 Uiso 1 1 calc R
H78B H 0.5218 0.2913 -0.045 0.116 Uiso 1 1 calc R
H78C H 0.4263 0.2586 -0.0581 0.116 Uiso 1 1 calc R
C79 C 0.2529(6) 0.5713(6) 0.0000(4) 0.079(2) Uani 1 1 d .
H79A H 0.2019 0.5422 -0.0151 0.119 Uiso 1 1 calc R
H79B H 0.2503 0.6385 -0.0055 0.119 Uiso 1 1 calc R
H79C H 0.2552 0.5583 0.0375 0.119 Uiso 1 1 calc R
N1 N 0.2803(4) 0.2180(4) 0.0398(2) 0.0483(13) Uani 1 1 d .
N5 N 0.2002(3) -0.1377(3) 0.2223(2) 0.0392(12) Uani 1 1 d .
N6 N 0.2014(3) 0.1146(3) 0.24480(18) 0.0309(10) Uani 1 1 d .
N7 N 0.3009(4) 0.3797(4) 0.0099(3) 0.0629(17) Uani 1 1 d .
O12 O 0.3374(2) 0.1875(3) 0.17865(15) 0.0326(9) Uani 1 1 d .
O13 O 0.3031(2) 0.0369(3) 0.10221(15) 0.0374(9) Uani 1 1 d .
O23 O 0.1657(2) 0.1672(3) 0.13050(14) 0.0340(9) Uani 1 1 d .
Ti1 Ti 0.35451(6) 0.06300(7) 0.16714(4) 0.0296(3) Uani 1 1 d .
Ti2 Ti 0.21891(6) 0.21364(6) 0.19304(4) 0.0272(3) Uani 1 1 d .
Ti3 Ti 0.21567(7) 0.11086(7) 0.07389(4) 0.0339(3) Uani 1 1 d .

loop_
_atom_site_aniso_label
_atom_site_aniso_U_11
_atom_site_aniso_U_22
_atom_site_aniso_U_33
_atom_site_aniso_U_23
_atom_site_aniso_U_13
_atom_site_aniso_U_12
C11 0.026(3) 0.043(4) 0.059(4) -0.007(3) -0.011(3) 0.004(3)
C12 0.029(3) 0.036(3) 0.050(4) 0.000(3) -0.007(3) 0.010(2)
C13 0.035(3) 0.041(4) 0.041(3) -0.003(3) 0.000(3) 0.014(3)
C14 0.028(3) 0.047(4) 0.050(4) 0.001(3) 0.004(3) 0.010(3)
C15 0.022(3) 0.046(4) 0.067(5) 0.011(3) 0.005(3) 0.005(3)
C16 0.044(4) 0.051(4) 0.080(5) -0.017(4) -0.020(4) 0.004(3)
C17 0.040(4) 0.062(4) 0.045(4) 0.008(3) -0.005(3) 0.014(3)
C18 0.057(4) 0.035(4) 0.058(4) -0.005(3) -0.002(3) 0.007(3)
C19 0.067(5) 0.080(6) 0.053(5) 0.005(4) 0.017(4) 0.015(4)
C20 0.042(4) 0.060(5) 0.110(7) 0.014(5) 0.010(4) -0.007(3)
C21 0.037(3) 0.021(3) 0.042(3) -0.005(2) 0.004(3) 0.000(2)
C22 0.038(3) 0.024(3) 0.039(3) -0.006(2) -0.001(3) -0.002(2)
C23 0.033(3) 0.025(3) 0.049(4) -0.005(3) 0.002(3) 0.003(2)
C24 0.039(3) 0.024(3) 0.045(4) -0.003(2) -0.005(3) 0.008(2)
C25 0.028(3) 0.028(3) 0.045(3) -0.004(3) 0.001(3) 0.006(2)
C26 0.051(4) 0.030(3) 0.044(4) -0.002(3) 0.006(3) 0.007(3)
C27 0.041(3) 0.043(4) 0.049(4) -0.009(3) -0.007(3) -0.002(3)
C28 0.045(4) 0.037(4) 0.063(4) 0.001(3) 0.014(3) -0.007(3)
C29 0.048(4) 0.038(4) 0.043(4) 0.005(3) -0.003(3) 0.012(3)
C30 0.033(3) 0.039(4) 0.065(4) -0.002(3) 0.001(3) 0.004(3)
C31 0.065(5) 0.049(4) 0.053(4) -0.019(3) -0.029(4) 0.001(3)
C32 0.070(5) 0.066(5) 0.034(4) -0.016(3) -0.008(3) -0.013(4)
C33 0.063(4) 0.051(4) 0.044(4) 0.000(3) -0.026(3) -0.011(3)
C34 0.046(4) 0.060(5) 0.050(4) -0.008(3) -0.022(3) -0.015(3)
C35 0.074(5) 0.046(4) 0.044(4) 0.002(3) -0.024(4) -0.025(4)
C36 0.125(8) 0.074(6) 0.117(8) -0.047(6) -0.060(7) 0.034(6)
C37 0.098(7) 0.139(9) 0.055(5) -0.025(6) -0.004(5) -0.022(6)
C38 0.120(8) 0.068(6) 0.101(7) 0.020(5) -0.069(6) -0.007(5)
C39 0.050(5) 0.135(9) 0.084(6) -0.045(6) 0.001(4) -0.018(5)
C40 0.149(9) 0.094(7) 0.058(5) 0.014(5) -0.027(6) -0.069(7)
C51 0.033(3) 0.033(4) 0.038(3) -0.002(3) 0.002(3) 0.001(2)
C52 0.034(3) 0.030(3) 0.060(4) 0.000(3) -0.001(3) -0.002(2)
C53 0.042(4) 0.028(3) 0.070(5) 0.002(3) 0.006(3) 0.001(3)
C54 0.053(4) 0.029(4) 0.084(6) -0.006(3) 0.006(4) 0.003(3)
C55 0.056(4) 0.035(4) 0.094(6) 0.017(4) -0.006(4) 0.004(3)
C56 0.055(4) 0.050(4) 0.055(4) 0.013(3) -0.006(3) -0.002(3)
C57 0.035(3) 0.033(3) 0.051(4) 0.004(3) 0.001(3) 0.003(3)
C58 0.084(5) 0.041(4) 0.063(5) -0.011(3) 0.008(4) -0.006(4)
C59 0.057(4) 0.047(4) 0.051(4) 0.000(3) -0.007(3) 0.002(3)
C61 0.036(3) 0.028(3) 0.039(3) 0.001(2) 0.004(3) 0.004(2)
C62 0.037(3) 0.024(3) 0.042(3) -0.002(2) -0.001(3) -0.002(2)
C63 0.040(3) 0.031(3) 0.048(4) 0.003(3) 0.008(3) 0.002(3)
C64 0.043(4) 0.045(4) 0.066(5) -0.002(3) 0.015(3) -0.005(3)
C65 0.081(6) 0.044(4) 0.058(5) -0.007(3) 0.035(4) 0.004(4)
C66 0.075(5) 0.037(4) 0.041(4) -0.007(3) 0.008(3) 0.000(3)
C67 0.053(4) 0.026(3) 0.039(3) -0.001(2) 0.000(3) 0.004(3)
C68 0.039(4) 0.046(4) 0.068(5) 0.005(3) -0.004(3) -0.010(3)
C69 0.056(4) 0.055(4) 0.049(4) -0.002(3) -0.013(3) 0.000(3)
C71 0.050(4) 0.054(5) 0.036(3) 0.001(3) 0.006(3) -0.002(3)
C72 0.064(4) 0.048(4) 0.033(3) 0.004(3) 0.000(3) -0.016(3)
C73 0.055(4) 0.068(5) 0.038(4) -0.006(3) -0.001(3) -0.016(4)
C74 0.053(5) 0.107(7) 0.046(4) -0.003(4) -0.001(4) -0.021(5)
C75 0.075(6) 0.108(8) 0.053(5) 0.024(5) -0.011(4) -0.037(5)
C76 0.086(6) 0.064(5) 0.062(5) 0.022(4) -0.021(5) -0.027(4)
C77 0.078(5) 0.052(5) 0.049(4) 0.012(3) -0.013(4) -0.018(4)
C78 0.063(5) 0.079(6) 0.089(6) -0.025(5) 0.018(5) -0.008(4)
C79 0.103(7) 0.055(5) 0.081(6) 0.001(4) 0.001(5) 0.006(5)
N1 0.060(4) 0.041(3) 0.043(3) 0.006(3) 0.002(3) -0.006(3)
N5 0.046(3) 0.025(3) 0.046(3) -0.001(2) 0.002(2) -0.002(2)
N6 0.036(3) 0.019(2) 0.038(3) 0.0021(19) 0.004(2) 0.0054(18)
N7 0.077(4) 0.043(4) 0.068(4) 0.005(3) 0.024(3) 0.000(3)
O12 0.0265(19) 0.032(2) 0.040(2) 0.0011(16) -0.0018(16) -0.0028(15)
O13 0.042(2) 0.034(2) 0.036(2) -0.0071(17) -0.0080(18) 0.0032(17)
O23 0.034(2) 0.032(2) 0.036(2) 0.0001(17) -0.0095(17) -0.0012(16)
Ti1 0.0276(5) 0.0276(6) 0.0336(6) -0.0017(4) -0.0030(4) 0.0019(4)
Ti2 0.0263(5) 0.0237(5) 0.0316(6) -0.0014(4) -0.0013(4) 0.0011(4)
Ti3 0.0381(6) 0.0315(6) 0.0319(6) -0.0013(4) -0.0075(4) -0.0018(4)

loop_
_atom_type_symbol
_atom_type_description
_atom_type_scat_dispersion_real
_atom_type_scat_dispersion_imag
_atom_type_scat_source
C C 0.0033 0.0016 'International Tables Vol C Tables 4.2.6.8 and 6.1.1.4'
H H 0 0 'International Tables Vol C Tables 4.2.6.8 and 6.1.1.4'
N N 0.0061 0.0033 'International Tables Vol C Tables 4.2.6.8 and 6.1.1.4'
O O 0.0106 0.006 'International Tables Vol C Tables 4.2.6.8 and 6.1.1.4'
Ti Ti 0.2776 0.4457 'International Tables Vol C Tables 4.2.6.8 and 6.1.1.4'

loop_
_exptl_crystal_face_index_h
_exptl_crystal_face_index_k
_exptl_crystal_face_index_l
_exptl_crystal_face_perp_dist
1 0 6 0.027
-1 0 -9 0.02
0 6 1 0.064
0 -7 -1 0.03
1 0 0 0.248
-17 1 1 0.147

loop_
_geom_angle_atom_site_label_1
_geom_angle_atom_site_label_2
_geom_angle_atom_site_label_3
_geom_angle
C15 C11 C12 108.1(6)
C15 C11 C16 126.0(6)
C12 C11 C16 125.9(6)
C15 C11 Ti1 71.8(3)
C12 C11 Ti1 73.3(3)
C16 C11 Ti1 121.7(4)
C13 C12 C11 107.2(6)
C13 C12 C17 125.2(6)
C11 C12 C17 127.3(6)
C13 C12 Ti1 72.8(3)
C11 C12 Ti1 72.1(3)
C17 C12 Ti1 125.6(4)
C14 C13 C12 108.4(5)
C14 C13 C18 125.9(6)
C12 C13 C18 125.7(6)
C14 C13 Ti1 72.4(3)
C12 C13 Ti1 72.7(3)
C18 C13 Ti1 121.1(4)
C13 C14 C15 107.9(6)
C13 C14 C19 125.4(6)
C15 C14 C19 126.7(6)
C13 C14 Ti1 73.7(3)
C15 C14 Ti1 71.5(3)
C19 C14 Ti1 119.1(4)
C11 C15 C14 108.3(5)
C11 C15 C20 125.4(7)
C14 C15 C20 126.3(7)
C11 C15 Ti1 73.9(3)
C14 C15 Ti1 73.6(3)
C20 C15 Ti1 117.6(4)
C25 C21 C22 108.3(5)
C25 C21 C26 124.5(5)
C22 C21 C26 126.3(5)
C25 C21 Ti2 72.5(3)
C22 C21 Ti2 70.8(3)
C26 C21 Ti2 130.7(4)
C23 C22 C21 107.7(5)
C23 C22 C27 125.1(5)
C21 C22 C27 127.1(5)
C23 C22 Ti2 71.6(3)
C21 C22 Ti2 74.6(3)
C27 C22 Ti2 121.8(4)
C22 C23 C24 108.3(5)
C22 C23 C28 125.0(5)
C24 C23 C28 126.8(6)
C22 C23 Ti2 73.9(3)
C24 C23 Ti2 73.1(3)
C28 C23 Ti2 119.6(4)
C25 C24 C23 108.0(5)
C25 C24 C29 126.0(5)
C23 C24 C29 125.9(6)
C25 C24 Ti2 74.6(3)
C23 C24 Ti2 71.6(3)
C29 C24 Ti2 121.3(4)
C24 C25 C21 107.7(5)
C24 C25 C30 125.8(5)
C21 C25 C30 126.5(5)
C24 C25 Ti2 71.1(3)
C21 C25 Ti2 73.5(3)
C30 C25 Ti2 122.5(4)
C35 C31 C32 107.9(6)
C35 C31 C36 125.1(8)
C32 C31 C36 126.9(8)
C35 C31 Ti3 71.3(4)
C32 C31 Ti3 73.1(4)
C36 C31 Ti3 121.6(5)
C31 C32 C33 108.3(7)
C31 C32 C37 127.0(8)
C33 C32 C37 124.7(8)
C31 C32 Ti3 72.8(4)
C33 C32 Ti3 72.7(4)
C37 C32 Ti3 122.0(5)
C34 C33 C32 106.9(6)
C34 C33 C38 127.0(8)
C32 C33 C38 126.1(8)
C34 C33 Ti3 72.7(3)
C32 C33 Ti3 72.4(4)
C38 C33 Ti3 120.9(5)
C35 C34 C33 107.4(7)
C35 C34 C39 126.3(8)
C33 C34 C39 126.3(7)
C35 C34 Ti3 71.0(4)
C33 C34 Ti3 72.7(3)
C39 C34 Ti3 121.2(5)
C31 C35 C34 109.4(6)
C31 C35 C40 124.6(8)
C34 C35 C40 126.0(8)
C31 C35 Ti3 74.3(4)
C34 C35 Ti3 74.6(4)
C40 C35 Ti3 119.3(4)
N5 C51 C61 166.8(6)
C57 C52 C53 121.2(6)
C57 C52 N5 122.3(5)
C53 C52 N5 116.3(6)
C54 C53 C52 117.9(6)
C54 C53 C58 121.1(6)
C52 C53 C58 121.0(6)
C55 C54 C53 122.4(6)
C54 C55 C56 119.2(6)
C55 C56 C57 121.7(7)
C56 C57 C52 117.6(6)
C56 C57 C59 120.0(6)
C52 C57 C59 122.4(5)
C51 C61 N6 124.9(5)
C51 C61 Ti1 116.6(4)
N6 C61 Ti1 118.1(4)
C51 C61 Ti2 153.1(4)
N6 C61 Ti2 44.6(2)
Ti1 C61 Ti2 76.96(17)
N6 C62 C63 120.4(5)
N6 C62 C67 119.2(5)
C63 C62 C67 120.4(5)
C64 C63 C62 119.0(6)
C64 C63 C68 120.6(6)
C62 C63 C68 120.4(5)
C65 C64 C63 120.6(6)
C64 C65 C66 120.6(6)
C67 C66 C65 120.9(6)
C66 C67 C62 118.3(6)
C66 C67 C69 120.7(6)
C62 C67 C69 121.0(6)
N1 C71 N7 171.0(7)
C73 C72 N7 123.1(6)
C73 C72 C77 121.3(6)
N7 C72 C77 115.7(7)
C72 C73 C74 117.3(7)
C72 C73 C78 121.8(6)
C74 C73 C78 120.9(7)
C75 C74 C73 122.3(8)
C74 C75 C76 119.7(8)
C77 C76 C75 120.8(8)
C76 C77 C72 118.7(8)
C76 C77 C79 120.2(8)
C72 C77 C79 121.2(7)
C71 N1 Ti3 159.9(5)
C51 N5 C52 133.7(5)
C62 N6 C61 117.1(4)
C62 N6 Ti2 138.7(3)
C61 N6 Ti2 103.6(3)
C71 N7 C72 136.6(7)
Ti1 O12 Ti2 111.21(18)
Ti3 O13 Ti1 122.4(2)
Ti3 O23 Ti2 128.8(2)
O12 Ti1 O13 105.95(17)
O12 Ti1 C61 88.13(19)
O13 Ti1 C61 101.8(2)
O12 Ti1 C15 93.2(2)
O13 Ti1 C15 112.1(2)
C61 Ti1 C15 144.2(2)
O12 Ti1 C14 124.3(2)
O13 Ti1 C14 86.7(2)
C61 Ti1 C14 143.2(2)
C15 Ti1 C14 34.9(2)
O12 Ti1 C11 92.60(19)
O13 Ti1 C11 143.7(2)
C61 Ti1 C11 109.9(2)
C15 Ti1 C11 34.3(2)
C14 Ti1 C11 57.3(2)
O12 Ti1 C12 122.56(19)
O13 Ti1 C12 129.90(19)
C61 Ti1 C12 92.1(2)
C15 Ti1 C12 57.4(2)
C14 Ti1 C12 57.2(2)
C11 Ti1 C12 34.6(2)
O12 Ti1 C13 148.55(19)
O13 Ti1 C13 96.17(19)
C61 Ti1 C13 109.2(2)
C15 Ti1 C13 57.3(2)
C14 Ti1 C13 34.0(2)
C11 Ti1 C13 57.2(2)
C12 Ti1 C13 34.5(2)
O12 Ti1 Ti2 35.30(11)
O13 Ti1 Ti2 92.22(12)
C61 Ti1 Ti2 58.65(14)
C15 Ti1 Ti2 128.39(16)
C14 Ti1 Ti2 157.78(16)
C11 Ti1 Ti2 119.08(15)
C12 Ti1 Ti2 134.55(15)
C13 Ti1 Ti2 166.62(15)
O12 Ti1 Ti3 79.38(12)
O13 Ti1 Ti3 28.77(12)
C61 Ti1 Ti3 90.28(15)
C15 Ti1 Ti3 125.16(17)
C14 Ti1 Ti3 110.86(16)
C11 Ti1 Ti3 158.19(17)
C12 Ti1 Ti3 157.99(15)
C13 Ti1 Ti3 124.93(14)
Ti2 Ti1 Ti3 63.90(3)
O23 Ti2 O12 100.74(16)
O23 Ti2 N6 104.30(18)
O12 Ti2 N6 97.07(17)
O23 Ti2 C23 110.77(19)
O12 Ti2 C23 89.54(18)
N6 Ti2 C23 142.4(2)
O23 Ti2 C24 84.60(18)
O12 Ti2 C24 118.26(19)
N6 Ti2 C24 141.6(2)
C23 Ti2 C24 35.3(2)
O23 Ti2 C22 142.24(18)
O12 Ti2 C22 94.40(18)
N6 Ti2 C22 107.9(2)
C23 Ti2 C22 34.5(2)
C24 Ti2 C22 57.86(19)
O23 Ti2 C25 94.42(18)
O12 Ti2 C25 147.11(18)
N6 Ti2 C25 107.27(19)
C23 Ti2 C25 57.71(19)
C24 Ti2 C25 34.3(2)
C22 Ti2 C25 57.55(19)
O23 Ti2 C21 127.92(18)
O12 Ti2 C21 126.98(17)
N6 Ti2 C21 90.62(19)
C23 Ti2 C21 57.13(19)
C24 Ti2 C21 56.9(2)
C22 Ti2 C21 34.54(19)
C25 Ti2 C21 34.07(19)
O23 Ti2 C61 88.30(17)
O12 Ti2 C61 73.17(17)
N6 Ti2 C61 31.77(18)
C23 Ti2 C61 156.63(19)
C24 Ti2 C61 167.50(19)
C22 Ti2 C61 129.33(19)
C25 Ti2 C61 136.78(19)
C21 Ti2 C61 121.67(19)
O23 Ti2 Ti1 82.67(12)
O12 Ti2 Ti1 33.49(11)
N6 Ti2 Ti1 74.51(13)
C23 Ti2 Ti1 122.41(14)
C24 Ti2 Ti1 143.87(15)
C22 Ti2 Ti1 124.57(14)
C25 Ti2 Ti1 176.93(14)
C21 Ti2 Ti1 148.95(14)
C61 Ti2 Ti1 44.39(12)
O23 Ti2 Ti3 24.99(12)
O12 Ti2 Ti3 75.75(12)
N6 Ti2 Ti3 106.65(14)
C23 Ti2 Ti3 110.87(15)
C24 Ti2 Ti3 96.89(14)
C22 Ti2 Ti3 144.97(14)
C25 Ti2 Ti3 116.24(14)
C21 Ti2 Ti3 150.23(14)
C61 Ti2 Ti3 80.57(13)
Ti1 Ti2 Ti3 60.71(3)
O23 Ti3 O13 104.93(17)
O23 Ti3 N1 102.4(2)
O13 Ti3 N1 103.5(2)
O23 Ti3 C35 100.6(2)
O13 Ti3 C35 97.6(2)
N1 Ti3 C35 143.3(2)
O23 Ti3 C31 134.9(2)
O13 Ti3 C31 85.3(2)
N1 Ti3 C31 117.9(3)
C35 Ti3 C31 34.4(3)
O23 Ti3 C32 141.9(2)
O13 Ti3 C32 108.3(2)
N1 Ti3 C32 87.7(2)
C35 Ti3 C32 57.1(2)
C31 Ti3 C32 34.1(2)
O23 Ti3 C34 86.4(2)
O13 Ti3 C34 131.8(2)
N1 Ti3 C34 119.8(2)
C35 Ti3 C34 34.4(2)
C31 Ti3 C34 57.2(2)
C32 Ti3 C34 57.4(3)
O23 Ti3 C33 107.9(2)
O13 Ti3 C33 141.7(2)
N1 Ti3 C33 88.2(2)
C35 Ti3 C33 57.5(2)
C31 Ti3 C33 57.4(2)
C32 Ti3 C33 34.9(3)
C34 Ti3 C33 34.6(2)
O23 Ti3 Ti1 78.59(12)
O13 Ti3 Ti1 28.85(12)
N1 Ti3 Ti1 98.18(16)
C35 Ti3 Ti1 114.18(17)
C31 Ti3 Ti1 112.39(17)
C32 Ti3 Ti1 136.9(2)
C34 Ti3 Ti1 141.46(18)
C33 Ti3 Ti1 169.79(17)
O23 Ti3 Ti2 26.21(11)
O13 Ti3 Ti2 83.83(12)
N1 Ti3 Ti2 92.73(16)
C35 Ti3 Ti2 119.34(19)
C31 Ti3 Ti2 149.1(2)
C32 Ti3 Ti2 167.5(2)
C34 Ti3 Ti2 112.20(18)
C33 Ti3 Ti2 132.58(19)
Ti1 Ti3 Ti2 55.39(3)

loop_
_geom_bond_atom_site_label_1
_geom_bond_atom_site_label_2
_geom_bond_distance
C11 C15 1.406(9)
C11 C12 1.430(9)
C11 C16 1.506(9)
C11 Ti1 2.394(6)
C12 C13 1.431(8)
C12 C17 1.509(9)
C12 Ti1 2.410(5)
C13 C14 1.404(9)
C13 C18 1.521(9)
C13 Ti1 2.411(6)
C14 C15 1.428(9)
C14 C19 1.491(9)
C14 Ti1 2.395(6)
C15 C20 1.511(10)
C15 Ti1 2.367(6)
C21 C25 1.432(8)
C21 C22 1.441(8)
C21 C26 1.500(8)
C21 Ti2 2.450(5)
C22 C23 1.415(8)
C22 C27 1.526(8)
C22 Ti2 2.400(5)
C23 C24 1.445(8)
C23 C28 1.510(8)
C23 Ti2 2.371(6)
C24 C25 1.424(8)
C24 C29 1.509(8)
C24 Ti2 2.392(5)
C25 C30 1.496(8)
C25 Ti2 2.437(5)
C31 C35 1.404(11)
C31 C32 1.404(10)
C31 C36 1.513(11)
C31 Ti3 2.395(6)
C32 C33 1.440(11)
C32 C37 1.491(12)
C32 Ti3 2.399(6)
C33 C34 1.429(10)
C33 C38 1.509(10)
C33 Ti3 2.402(6)
C34 C35 1.410(10)
C34 C39 1.509(11)
C34 Ti3 2.403(6)
C35 C40 1.509(11)
C35 Ti3 2.356(6)
C51 N5 1.236(7)
C51 C61 1.324(8)
C52 C57 1.410(9)
C52 C53 1.418(9)
C52 N5 1.427(8)
C53 C54 1.391(9)
C53 C58 1.505(10)
C54 C55 1.373(11)
C55 C56 1.390(10)
C56 C57 1.408(9)
C57 C59 1.507(9)
C61 N6 1.447(7)
C61 Ti1 2.188(6)
C61 Ti2 2.671(6)
C62 N6 1.415(7)
C62 C63 1.416(8)
C62 C67 1.421(8)
C63 C64 1.384(9)
C63 C68 1.526(9)
C64 C65 1.378(10)
C65 C66 1.393(10)
C66 C67 1.382(9)
C67 C69 1.499(9)
C71 N1 1.183(8)
C71 N7 1.251(9)
C72 C73 1.394(10)
C72 N7 1.400(9)
C72 C77 1.427(10)
C73 C74 1.421(11)
C73 C78 1.504(11)
C74 C75 1.369(12)
C75 C76 1.396(13)
C76 C77 1.393(10)
C77 C79 1.515(12)
N1 Ti3 2.004(6)
N6 Ti2 1.930(4)
O12 Ti1 1.804(4)
O12 Ti2 1.889(4)
O13 Ti3 1.840(4)
O13 Ti1 1.845(4)
O23 Ti3 1.802(4)
O23 Ti2 1.884(4)
Ti1 Ti2 3.0475(15)
Ti1 Ti3 3.2292(16)
Ti2 Ti3 3.3252(17)
